data_4306487
loop_
_publ_author_name
'Holger Braunschweig'
'Katrin Gruss'
'Krzysztof Radacki'

_publ_contact_author_address
; Institut fuer Anorganische Chemie
Universitaet Wuerzburg
Am Hubland
97074 Wuerzburg, Germany
;
_publ_contact_author_email H.Braunschweig@mail.uni-wuerzburg.de
_publ_contact_author_fax +49-931-8884623
_publ_contact_author_name 'Prof. Dr. Holger Braunschweig'
_publ_contact_author_phone +49-931-8885260
_publ_section_title
;
Reactivity of Pt0 Complexes toward Gallium(III) Halides: Synthesis of a
Platinum Gallane Complex and Oxidative Addition of Gallium Halides to Pt0
;
_journal_name_full 'Inorganic Chemistry'
_journal_page_first 8595
_journal_page_last 8597
_journal_paper_doi 10.1021/ic801293e
_journal_volume 47
_journal_year 2008
_chemical_formula_moiety 'C36 H66 Br3 Ga P2 Pt'
_chemical_formula_sum 'C36 H66 Br3 Ga P2 Pt'
_chemical_formula_weight 1065.37
_chemical_name_common
;
?
;
_chemical_name_systematic
; 
?
;
_space_group_IT_number 14
_symmetry_cell_setting monoclinic
_symmetry_space_group_name_Hall '-P 2ybc'
_symmetry_space_group_name_H-M 'P 1 21/c 1'
_atom_sites_solution_hydrogens geom
_atom_sites_solution_primary direct
_atom_sites_solution_secondary difmap
_audit_creation_method SHELXL-97
_cell_angle_alpha 90.00
_cell_angle_beta 97.1160(10)
_cell_angle_gamma 90.00
_cell_formula_units_Z 4
_cell_length_a 18.0693(10)
_cell_length_b 12.7713(7)
_cell_length_c 18.0198(10)
_cell_measurement_reflns_used 8192
_cell_measurement_temperature 170(2)
_cell_measurement_theta_max 26.53
_cell_measurement_theta_min 2.19
_cell_volume 4126.4(4)
_computing_cell_refinement 'Saint-NT v. 6.45'
_computing_data_collection 'Smart-NT v. 5.63'
_computing_data_reduction 'Saint-NT v. 6.45'
_computing_molecular_graphics 'XP in ShelxTL-97'
_computing_publication_material 'XP in ShelxTL-97'
_computing_structure_refinement 'SHELXL-97 (Sheldrick, 1997)'
_computing_structure_solution 'SHELXS-97 (Sheldrick, 1990)'
_diffrn_ambient_temperature 170(2)
_diffrn_measured_fraction_theta_full 1.000
_diffrn_measured_fraction_theta_max 0.998
_diffrn_measurement_device_type 'CCD area detector'
_diffrn_measurement_method 'phi and omega scans'
_diffrn_radiation_monochromator graphite
_diffrn_radiation_source 'sealed tube'
_diffrn_radiation_type MoK\a
_diffrn_radiation_wavelength 0.71073
_diffrn_reflns_av_R_equivalents 0.0517
_diffrn_reflns_av_sigmaI/netI 0.0232
_diffrn_reflns_limit_h_max 22
_diffrn_reflns_limit_h_min -22
_diffrn_reflns_limit_k_max 15
_diffrn_reflns_limit_k_min -15
_diffrn_reflns_limit_l_max 22
_diffrn_reflns_limit_l_min -22
_diffrn_reflns_number 93192
_diffrn_reflns_theta_full 26.00
_diffrn_reflns_theta_max 26.11
_diffrn_reflns_theta_min 1.14
_exptl_absorpt_coefficient_mu 7.045
_exptl_absorpt_correction_T_max 0.429
_exptl_absorpt_correction_T_min 0.2756
_exptl_absorpt_correction_type multi-scan
_exptl_absorpt_process_details 'SadAbs2.0 (Sheldrick 2000)'
_exptl_crystal_colour colorless
_exptl_crystal_density_diffrn 1.715
_exptl_crystal_density_method 'not measured'
_exptl_crystal_description block
_exptl_crystal_F_000 2104
_exptl_crystal_size_max .21
_exptl_crystal_size_mid .16
_exptl_crystal_size_min .12
_refine_diff_density_max 0.661
_refine_diff_density_min -0.483
_refine_diff_density_rms 0.103
_refine_ls_extinction_method none
_refine_ls_goodness_of_fit_ref 1.065
_refine_ls_hydrogen_treatment constr
_refine_ls_matrix_type full
_refine_ls_number_parameters 437
_refine_ls_number_reflns 8192
_refine_ls_number_restraints 75
_refine_ls_restrained_S_all 1.063
_refine_ls_R_factor_all 0.0296
_refine_ls_R_factor_gt 0.0214
_refine_ls_shift/su_max 0.006
_refine_ls_shift/su_mean 0.000
_refine_ls_structure_factor_coef Fsqd
_refine_ls_weighting_details 'calc w=1/[\s^2^(Fo^2^)+(0.0224P)^2^+3.8238P] where P=(Fo^2^+2Fc^2^)/3'
_refine_ls_weighting_scheme calc
_refine_ls_wR_factor_gt 0.0467
_refine_ls_wR_factor_ref 0.0519
_reflns_number_gt 7031
_reflns_number_total 8192
_reflns_threshold_expression >2sigma(I)
_cod_data_source_file ic801293e_si_002_2.cif
_cod_data_source_block xprep
_cod_database_code 4306487

loop_
_symmetry_equiv_pos_as_xyz
'x, y, z'
'-x, y+1/2, -z+1/2'
'-x, -y, -z'
'x, -y-1/2, z-1/2'

loop_
_atom_site_label
_atom_site_type_symbol
_atom_site_fract_x
_atom_site_fract_y
_atom_site_fract_z
_atom_site_U_iso_or_equiv
_atom_site_adp_type
_atom_site_occupancy
_atom_site_symmetry_multiplicity
_atom_site_calc_flag
_atom_site_refinement_flags
_atom_site_disorder_assembly
_atom_site_disorder_group
P1 P 0.72422(5) 0.84900(6) 0.27050(5) 0.02663(18) Uani 1 1 d D . .
C11A C 0.7044(13) 0.9002(19) 0.1733(6) 0.030(2) Uani 0.48(3) 1 d PD A 1
H11A H 0.7404 0.9598 0.1731 0.036 Uiso 0.48(3) 1 calc PR A 1
C12A C 0.6292(10) 0.9538(16) 0.1560(8) 0.035(3) Uani 0.48(3) 1 d PDU A 1
H12A H 0.6218 1.0017 0.1976 0.042 Uiso 0.48(3) 1 calc PR A 1
H12B H 0.5895 0.9001 0.1529 0.042 Uiso 0.48(3) 1 calc PR A 1
C13A C 0.6216(9) 1.0163(13) 0.0826(7) 0.047(3) Uani 0.48(3) 1 d PDU A 1
H13A H 0.5696 1.0414 0.0711 0.057 Uiso 0.48(3) 1 calc PR A 1
H13B H 0.6546 1.0783 0.0888 0.057 Uiso 0.48(3) 1 calc PR A 1
C14A C 0.6418(12) 0.9506(11) 0.0174(6) 0.046(3) Uani 0.48(3) 1 d PDU A 1
H14A H 0.6046 0.8940 0.0065 0.056 Uiso 0.48(3) 1 calc PR A 1
H14B H 0.6406 0.9950 -0.0277 0.056 Uiso 0.48(3) 1 calc PR A 1
C15A C 0.7185(11) 0.9033(9) 0.0358(6) 0.037(3) Uani 0.48(3) 1 d PDU A 1
H15A H 0.7561 0.9598 0.0443 0.044 Uiso 0.48(3) 1 calc PR A 1
H15B H 0.7306 0.8604 -0.0069 0.044 Uiso 0.48(3) 1 calc PR A 1
C16A C 0.7214(10) 0.8344(10) 0.1063(7) 0.036(3) Uani 0.48(3) 1 d PDU A 1
H16A H 0.6845 0.7771 0.0975 0.043 Uiso 0.48(3) 1 calc PR A 1
H16B H 0.7716 0.8026 0.1173 0.043 Uiso 0.48(3) 1 calc PR A 1
C11B C 0.7201(12) 0.8972(17) 0.1734(5) 0.030(2) Uani 0.52(3) 1 d PD A 2
H11B H 0.7533 0.9601 0.1758 0.036 Uiso 0.52(3) 1 calc PR A 2
C12B C 0.6417(10) 0.9369(15) 0.1464(8) 0.044(4) Uani 0.52(3) 1 d PDU A 2
H12C H 0.6240 0.9829 0.1847 0.053 Uiso 0.52(3) 1 calc PR A 2
H12D H 0.6068 0.8771 0.1376 0.053 Uiso 0.52(3) 1 calc PR A 2
C13B C 0.6441(11) 0.9984(12) 0.0731(8) 0.062(4) Uani 0.52(3) 1 d PDU A 2
H13C H 0.5931 1.0216 0.0535 0.074 Uiso 0.52(3) 1 calc PR A 2
H13D H 0.6756 1.0614 0.0832 0.074 Uiso 0.52(3) 1 calc PR A 2
C14B C 0.6752(11) 0.9314(12) 0.0154(6) 0.051(3) Uani 0.52(3) 1 d PDU A 2
H14C H 0.6790 0.9739 -0.0299 0.061 Uiso 0.52(3) 1 calc PR A 2
H14D H 0.6402 0.8730 0.0011 0.061 Uiso 0.52(3) 1 calc PR A 2
C15B C 0.7509(11) 0.8871(11) 0.0431(6) 0.045(3) Uani 0.52(3) 1 d PDU A 2
H15C H 0.7873 0.9449 0.0530 0.054 Uiso 0.52(3) 1 calc PR A 2
H15D H 0.7679 0.8413 0.0043 0.054 Uiso 0.52(3) 1 calc PR A 2
C16B C 0.7476(9) 0.8240(11) 0.1149(6) 0.037(3) Uani 0.52(3) 1 d PDU A 2
H16C H 0.7977 0.7964 0.1335 0.045 Uiso 0.52(3) 1 calc PR A 2
H16D H 0.7130 0.7640 0.1050 0.045 Uiso 0.52(3) 1 calc PR A 2
Br1 Br 0.687064(19) 0.85546(3) 0.452448(18) 0.03390(8) Uani 1 1 d . . .
Br2 Br 0.86390(2) 1.12740(3) 0.21021(2) 0.04679(10) Uani 1 1 d . A .
Br3 Br 0.68303(2) 1.24409(3) 0.22331(2) 0.05187(11) Uani 1 1 d . A .
C21 C 0.65708(17) 0.7419(3) 0.27979(19) 0.0302(7) Uani 1 1 d . A .
H21A H 0.6732 0.7114 0.3303 0.036 Uiso 1 1 calc R . .
C22 C 0.57618(18) 0.7750(3) 0.2826(2) 0.0384(8) Uani 1 1 d . . .
H22A H 0.5744 0.8349 0.3172 0.046 Uiso 1 1 calc R A .
H22B H 0.5533 0.7970 0.2323 0.046 Uiso 1 1 calc R . .
C23 C 0.5333(2) 0.6827(3) 0.3095(2) 0.0521(11) Uani 1 1 d . A .
H23A H 0.4804 0.7031 0.3100 0.062 Uiso 1 1 calc R . .
H23B H 0.5541 0.6648 0.3614 0.062 Uiso 1 1 calc R . .
C24 C 0.5370(2) 0.5869(3) 0.2599(3) 0.0578(12) Uani 1 1 d . . .
H24A H 0.5119 0.5274 0.2815 0.069 Uiso 1 1 calc R A .
H24B H 0.5100 0.6017 0.2097 0.069 Uiso 1 1 calc R . .
C25 C 0.6166(2) 0.5568(3) 0.2520(3) 0.0543(11) Uani 1 1 d . A .
H25A H 0.6167 0.4988 0.2156 0.065 Uiso 1 1 calc R . .
H25B H 0.6415 0.5318 0.3009 0.065 Uiso 1 1 calc R . .
C26 C 0.6598(2) 0.6494(3) 0.2258(2) 0.0441(9) Uani 1 1 d . . .
H26A H 0.6378 0.6705 0.1749 0.053 Uiso 1 1 calc R A .
H26B H 0.7123 0.6288 0.2235 0.053 Uiso 1 1 calc R . .
C31 C 0.81526(17) 0.7796(3) 0.2823(2) 0.0322(8) Uani 1 1 d . A .
H31A H 0.8141 0.7258 0.2418 0.039 Uiso 1 1 calc R . .
C32 C 0.82885(18) 0.7224(3) 0.3578(2) 0.0380(8) Uani 1 1 d . . .
H32A H 0.8253 0.7733 0.3987 0.046 Uiso 1 1 calc R A .
H32B H 0.7895 0.6690 0.3601 0.046 Uiso 1 1 calc R . .
C33 C 0.9052(2) 0.6691(3) 0.3699(2) 0.0467(10) Uani 1 1 d . A .
H33A H 0.9131 0.6382 0.4207 0.056 Uiso 1 1 calc R . .
H33B H 0.9066 0.6116 0.3332 0.056 Uiso 1 1 calc R . .
C34 C 0.9671(2) 0.7466(3) 0.3610(3) 0.0537(11) Uani 1 1 d . . .
H34A H 0.9686 0.8007 0.4005 0.064 Uiso 1 1 calc R A .
H34B H 1.0157 0.7097 0.3668 0.064 Uiso 1 1 calc R . .
C35 C 0.95452(19) 0.7982(3) 0.2850(2) 0.0481(10) Uani 1 1 d . A .
H35A H 0.9558 0.7444 0.2456 0.058 Uiso 1 1 calc R . .
H35B H 0.9952 0.8488 0.2803 0.058 Uiso 1 1 calc R . .
C36 C 0.87959(18) 0.8550(3) 0.2737(2) 0.0381(8) Uani 1 1 d . . .
H36A H 0.8722 0.8867 0.2231 0.046 Uiso 1 1 calc R A .
H36B H 0.8797 0.9122 0.3108 0.046 Uiso 1 1 calc R . .
C41 C 0.80498(19) 1.0440(3) 0.53681(19) 0.0343(8) Uani 1 1 d . A .
H41A H 0.7679 0.9945 0.5542 0.041 Uiso 1 1 calc R . .
C42 C 0.86850(19) 0.9727(3) 0.5184(2) 0.0354(8) Uani 1 1 d . . .
H42A H 0.8504 0.9274 0.4753 0.043 Uiso 1 1 calc R . .
H42B H 0.9098 1.0161 0.5040 0.043 Uiso 1 1 calc R . .
C43 C 0.8970(3) 0.9049(3) 0.5850(3) 0.0608(12) Uani 1 1 d . . .
H43A H 0.8574 0.8556 0.5955 0.073 Uiso 1 1 calc R . .
H43B H 0.9401 0.8632 0.5728 0.073 Uiso 1 1 calc R . .
C44 C 0.9203(3) 0.9699(4) 0.6531(3) 0.0631(13) Uani 1 1 d . . .
H44A H 0.9639 1.0132 0.6446 0.076 Uiso 1 1 calc R . .
H44B H 0.9356 0.9231 0.6961 0.076 Uiso 1 1 calc R . .
C45 C 0.8576(3) 1.0410(4) 0.6719(2) 0.0570(12) Uani 1 1 d . . .
H45A H 0.8759 1.0857 0.7152 0.068 Uiso 1 1 calc R . .
H45B H 0.8160 0.9978 0.6860 0.068 Uiso 1 1 calc R . .
C46 C 0.8290(2) 1.1107(3) 0.6046(2) 0.0445(9) Uani 1 1 d . . .
H46A H 0.7863 1.1532 0.6168 0.053 Uiso 1 1 calc R . .
H46B H 0.8691 1.1591 0.5936 0.053 Uiso 1 1 calc R . .
C51 C 0.80827(17) 1.2236(2) 0.42868(18) 0.0280(7) Uani 1 1 d . A .
H51A H 0.7843 1.2456 0.3781 0.034 Uiso 1 1 calc R . .
C52 C 0.88878(17) 1.1949(3) 0.41816(19) 0.0317(7) Uani 1 1 d . . .
H52A H 0.9166 1.1761 0.4672 0.038 Uiso 1 1 calc R . .
H52B H 0.8886 1.1332 0.3849 0.038 Uiso 1 1 calc R . .
C53 C 0.9279(2) 1.2860(3) 0.3843(2) 0.0412(9) Uani 1 1 d . . .
H53A H 0.9801 1.2661 0.3794 0.049 Uiso 1 1 calc R . .
H53B H 0.9023 1.3015 0.3337 0.049 Uiso 1 1 calc R . .
C54 C 0.9275(2) 1.3828(3) 0.4331(2) 0.0493(10) Uani 1 1 d . . .
H54A H 0.9571 1.3694 0.4821 0.059 Uiso 1 1 calc R . .
H54B H 0.9507 1.4420 0.4090 0.059 Uiso 1 1 calc R . .
C55 C 0.8486(2) 1.4113(3) 0.4446(3) 0.0532(11) Uani 1 1 d . . .
H55A H 0.8207 1.4315 0.3959 0.064 Uiso 1 1 calc R . .
H55B H 0.8498 1.4727 0.4783 0.064 Uiso 1 1 calc R . .
C56 C 0.8079(2) 1.3219(3) 0.4779(2) 0.0422(9) Uani 1 1 d . . .
H56A H 0.7558 1.3430 0.4818 0.051 Uiso 1 1 calc R . .
H56B H 0.8325 1.3062 0.5289 0.051 Uiso 1 1 calc R . .
C61 C 0.66876(17) 1.1658(3) 0.48474(18) 0.0305(7) Uani 1 1 d . A .
H61A H 0.6851 1.2226 0.5213 0.037 Uiso 1 1 calc R . .
C62 C 0.62262(19) 1.2166(3) 0.4174(2) 0.0413(9) Uani 1 1 d . . .
H62A H 0.6533 1.2701 0.3957 0.050 Uiso 1 1 calc R . .
H62B H 0.6087 1.1627 0.3787 0.050 Uiso 1 1 calc R . .
C63 C 0.5520(2) 1.2680(3) 0.4386(2) 0.0535(11) Uani 1 1 d . . .
H63A H 0.5659 1.3279 0.4723 0.064 Uiso 1 1 calc R . .
H63B H 0.5222 1.2954 0.3929 0.064 Uiso 1 1 calc R . .
C64 C 0.5052(2) 1.1918(4) 0.4770(3) 0.0596(12) Uani 1 1 d . . .
H64A H 0.4864 1.1360 0.4415 0.072 Uiso 1 1 calc R . .
H64B H 0.4618 1.2289 0.4931 0.072 Uiso 1 1 calc R . .
C65 C 0.5510(2) 1.1433(4) 0.5445(2) 0.0532(11) Uani 1 1 d . . .
H65A H 0.5201 1.0915 0.5676 0.064 Uiso 1 1 calc R . .
H65B H 0.5659 1.1985 0.5820 0.064 Uiso 1 1 calc R . .
C66 C 0.6205(2) 1.0894(3) 0.5231(2) 0.0444(9) Uani 1 1 d . . .
H66A H 0.6056 1.0302 0.4890 0.053 Uiso 1 1 calc R . .
H66B H 0.6499 1.0608 0.5686 0.053 Uiso 1 1 calc R . .
Ga1 Ga 0.75826(2) 1.10562(3) 0.27204(2) 0.03023(9) Uani 1 1 d . . .
P2 P 0.75348(4) 1.10741(6) 0.45407(4) 0.02474(17) Uani 1 1 d . . .
Pt1 Pt 0.729518(6) 0.981983(9) 0.359961(6) 0.02273(4) Uani 1 1 d . A .

loop_
_atom_site_aniso_label
_atom_site_aniso_U_11
_atom_site_aniso_U_22
_atom_site_aniso_U_33
_atom_site_aniso_U_23
_atom_site_aniso_U_13
_atom_site_aniso_U_12
P1 0.0294(4) 0.0250(4) 0.0268(4) -0.0033(3) 0.0087(3) -0.0020(3)
C11A 0.031(7) 0.033(2) 0.0273(18) -0.0045(15) 0.009(2) -0.010(4)
C12A 0.040(6) 0.042(7) 0.022(5) 0.001(4) 0.003(4) 0.005(5)
C13A 0.049(6) 0.061(6) 0.030(5) 0.005(4) 0.000(4) 0.006(5)
C14A 0.069(8) 0.043(5) 0.027(5) 0.002(4) 0.007(5) -0.007(5)
C15A 0.046(7) 0.035(5) 0.033(5) -0.006(4) 0.018(5) -0.001(5)
C16A 0.044(7) 0.029(5) 0.036(5) -0.008(4) 0.009(5) 0.000(5)
C11B 0.031(7) 0.033(2) 0.0273(18) -0.0045(15) 0.009(2) -0.010(4)
C12B 0.055(7) 0.044(7) 0.034(6) 0.004(5) 0.010(5) 0.007(5)
C13B 0.077(8) 0.057(6) 0.050(7) 0.017(5) 0.000(5) 0.005(5)
C14B 0.061(8) 0.059(6) 0.033(5) -0.003(4) 0.005(5) -0.010(6)
C15B 0.050(7) 0.050(5) 0.037(5) -0.007(4) 0.014(5) -0.010(5)
C16B 0.041(6) 0.044(5) 0.028(4) -0.002(3) 0.010(4) 0.000(5)
Br1 0.0437(2) 0.03007(18) 0.03014(18) 0.00220(14) 0.01326(15) -0.00457(14)
Br2 0.0501(2) 0.0439(2) 0.0505(2) 0.00859(18) 0.02284(18) -0.00583(17)
Br3 0.0486(2) 0.0513(2) 0.0552(3) 0.0232(2) 0.00447(19) 0.00886(18)
C21 0.0283(17) 0.0296(18) 0.0341(19) -0.0008(14) 0.0087(14) -0.0045(13)
C22 0.0288(18) 0.044(2) 0.043(2) -0.0004(17) 0.0046(15) 0.0003(15)
C23 0.033(2) 0.061(3) 0.064(3) -0.001(2) 0.0119(19) -0.0098(18)
C24 0.045(2) 0.061(3) 0.068(3) -0.004(2) 0.010(2) -0.026(2)
C25 0.059(3) 0.039(2) 0.068(3) -0.011(2) 0.017(2) -0.018(2)
C26 0.042(2) 0.041(2) 0.053(2) -0.0140(18) 0.0178(18) -0.0136(17)
C31 0.0272(17) 0.0246(17) 0.047(2) -0.0057(15) 0.0135(15) -0.0002(13)
C32 0.0301(18) 0.0330(19) 0.053(2) 0.0035(17) 0.0139(16) 0.0033(15)
C33 0.036(2) 0.041(2) 0.065(3) 0.0006(19) 0.0113(19) 0.0089(17)
C34 0.030(2) 0.056(3) 0.076(3) -0.009(2) 0.010(2) 0.0053(18)
C35 0.0290(19) 0.047(2) 0.072(3) -0.014(2) 0.0226(19) -0.0071(16)
C36 0.0342(19) 0.0322(19) 0.051(2) -0.0053(17) 0.0172(17) -0.0055(15)
C41 0.0306(18) 0.041(2) 0.0301(18) 0.0027(15) 0.0011(14) 0.0031(15)
C42 0.0320(18) 0.0323(19) 0.041(2) 0.0029(16) 0.0006(15) 0.0063(15)
C43 0.056(3) 0.045(2) 0.078(3) 0.015(2) -0.007(2) 0.004(2)
C44 0.067(3) 0.060(3) 0.055(3) 0.016(2) -0.023(2) 0.004(2)
C45 0.066(3) 0.069(3) 0.031(2) 0.006(2) -0.0093(19) -0.017(2)
C46 0.043(2) 0.052(2) 0.038(2) -0.0040(18) 0.0028(17) -0.0038(18)
C51 0.0281(17) 0.0243(17) 0.0321(18) -0.0010(14) 0.0052(13) 0.0021(13)
C52 0.0278(17) 0.0296(18) 0.0380(19) 0.0005(15) 0.0056(14) 0.0030(14)
C53 0.0336(19) 0.036(2) 0.056(2) 0.0083(18) 0.0134(17) 0.0009(15)
C54 0.047(2) 0.035(2) 0.067(3) 0.0038(19) 0.012(2) -0.0080(17)
C55 0.060(3) 0.0219(19) 0.082(3) -0.0083(19) 0.027(2) -0.0035(17)
C56 0.046(2) 0.0279(19) 0.056(2) -0.0099(17) 0.0169(18) -0.0018(16)
C61 0.0257(16) 0.0343(19) 0.0322(18) -0.0096(14) 0.0060(14) 0.0023(14)
C62 0.0291(18) 0.051(2) 0.043(2) -0.0024(18) 0.0029(16) 0.0114(16)
C63 0.036(2) 0.065(3) 0.058(3) -0.010(2) -0.0004(19) 0.019(2)
C64 0.029(2) 0.078(3) 0.072(3) -0.028(3) 0.009(2) 0.006(2)
C65 0.035(2) 0.069(3) 0.060(3) -0.014(2) 0.023(2) 0.0002(19)
C66 0.037(2) 0.049(2) 0.050(2) -0.0054(19) 0.0187(18) 0.0013(17)
Ga1 0.0362(2) 0.0283(2) 0.02650(19) 0.00335(15) 0.00517(15) -0.00384(15)
P2 0.0235(4) 0.0262(4) 0.0249(4) -0.0024(3) 0.0046(3) 0.0024(3)
Pt1 0.02421(6) 0.02233(6) 0.02240(7) -0.00005(5) 0.00582(4) 0.00083(5)

loop_
_atom_type_symbol
_atom_type_description
_atom_type_scat_dispersion_real
_atom_type_scat_dispersion_imag
_atom_type_scat_source
C C 0.0033 0.0016 'International Tables Vol C Tables 4.2.6.8 and 6.1.1.4'
H H 0.0000 0.0000 'International Tables Vol C Tables 4.2.6.8 and 6.1.1.4'
P P 0.1023 0.0942 'International Tables Vol C Tables 4.2.6.8 and 6.1.1.4'
Ga Ga 0.2307 1.6083 'International Tables Vol C Tables 4.2.6.8 and 6.1.1.4'
Br Br -0.2901 2.4595 'International Tables Vol C Tables 4.2.6.8 and 6.1.1.4'
Pt Pt -1.7033 8.3905 'International Tables Vol C Tables 4.2.6.8 and 6.1.1.4'

loop_
_geom_angle_atom_site_label_1
_geom_angle_atom_site_label_2
_geom_angle_atom_site_label_3
_geom_angle
_geom_angle_site_symmetry_1
_geom_angle_site_symmetry_3
_geom_angle_publ_flag
C11B P1 C21 112.5(9) . . ?
C11B P1 C31 101.4(6) . . ?
C21 P1 C31 102.60(15) . . ?
C11B P1 C11A 8.8(12) . . ?
C21 P1 C11A 107.1(10) . . ?
C31 P1 C11A 109.8(6) . . ?
C11B P1 Pt1 113.9(7) . . ?
C21 P1 Pt1 116.53(11) . . ?
C31 P1 Pt1 107.94(11) . . ?
C11A P1 Pt1 112.4(7) . . ?
C12A C11A C16A 110.3(12) . . ?
C12A C11A P1 114.4(10) . . ?
C16A C11A P1 120.9(11) . . ?
C12A C11A H11A 102.8 . . ?
C16A C11A H11A 102.8 . . ?
P1 C11A H11A 102.8 . . ?
C11A C12A C13A 113.2(11) . . ?
C11A C12A H12A 108.9 . . ?
C13A C12A H12A 108.9 . . ?
C11A C12A H12B 108.9 . . ?
C13A C12A H12B 108.9 . . ?
H12A C12A H12B 107.8 . . ?
C14A C13A C12A 111.9(11) . . ?
C14A C13A H13A 109.2 . . ?
C12A C13A H13A 109.2 . . ?
C14A C13A H13B 109.2 . . ?
C12A C13A H13B 109.2 . . ?
H13A C13A H13B 107.9 . . ?
C15A C14A C13A 110.6(9) . . ?
C15A C14A H14A 109.5 . . ?
C13A C14A H14A 109.5 . . ?
C15A C14A H14B 109.5 . . ?
C13A C14A H14B 109.5 . . ?
H14A C14A H14B 108.1 . . ?
C14A C15A C16A 110.2(9) . . ?
C14A C15A H15A 109.6 . . ?
C16A C15A H15A 109.6 . . ?
C14A C15A H15B 109.6 . . ?
C16A C15A H15B 109.6 . . ?
H15A C15A H15B 108.1 . . ?
C11A C16A C15A 110.3(9) . . ?
C11A C16A H16A 109.6 . . ?
C15A C16A H16A 109.6 . . ?
C11A C16A H16B 109.6 . . ?
C15A C16A H16B 109.6 . . ?
H16A C16A H16B 108.1 . . ?
C12B C11B C16B 110.4(12) . . ?
C12B C11B P1 109.9(10) . . ?
C16B C11B P1 117.9(10) . . ?
C12B C11B H11B 105.9 . . ?
C16B C11B H11B 105.9 . . ?
P1 C11B H11B 105.9 . . ?
C11B C12B C13B 108.6(11) . . ?
C11B C12B H12C 110.0 . . ?
C13B C12B H12C 110.0 . . ?
C11B C12B H12D 110.0 . . ?
C13B C12B H12D 110.0 . . ?
H12C C12B H12D 108.3 . . ?
C14B C13B C12B 110.8(10) . . ?
C14B C13B H13C 109.5 . . ?
C12B C13B H13C 109.5 . . ?
C14B C13B H13D 109.5 . . ?
C12B C13B H13D 109.5 . . ?
H13C C13B H13D 108.1 . . ?
C13B C14B C15B 112.6(9) . . ?
C13B C14B H14C 109.1 . . ?
C15B C14B H14C 109.1 . . ?
C13B C14B H14D 109.1 . . ?
C15B C14B H14D 109.1 . . ?
H14C C14B H14D 107.8 . . ?
C14B C15B C16B 110.4(8) . . ?
C14B C15B H15C 109.6 . . ?
C16B C15B H15C 109.6 . . ?
C14B C15B H15D 109.6 . . ?
C16B C15B H15D 109.6 . . ?
H15C C15B H15D 108.1 . . ?
C15B C16B C11B 108.0(9) . . ?
C15B C16B H16C 110.1 . . ?
C11B C16B H16C 110.1 . . ?
C15B C16B H16D 110.1 . . ?
C11B C16B H16D 110.1 . . ?
H16C C16B H16D 108.4 . . ?
C22 C21 C26 109.8(3) . . ?
C22 C21 P1 116.0(2) . . ?
C26 C21 P1 116.0(2) . . ?
C22 C21 H21A 104.5 . . ?
C26 C21 H21A 104.5 . . ?
P1 C21 H21A 104.5 . . ?
C23 C22 C21 108.9(3) . . ?
C23 C22 H22A 109.9 . . ?
C21 C22 H22A 109.9 . . ?
C23 C22 H22B 109.9 . . ?
C21 C22 H22B 109.9 . . ?
H22A C22 H22B 108.3 . . ?
C22 C23 C24 111.9(3) . . ?
C22 C23 H23A 109.2 . . ?
C24 C23 H23A 109.2 . . ?
C22 C23 H23B 109.2 . . ?
C24 C23 H23B 109.2 . . ?
H23A C23 H23B 107.9 . . ?
C25 C24 C23 111.8(3) . . ?
C25 C24 H24A 109.3 . . ?
C23 C24 H24A 109.3 . . ?
C25 C24 H24B 109.3 . . ?
C23 C24 H24B 109.3 . . ?
H24A C24 H24B 107.9 . . ?
C24 C25 C26 111.2(4) . . ?
C24 C25 H25A 109.4 . . ?
C26 C25 H25A 109.4 . . ?
C24 C25 H25B 109.4 . . ?
C26 C25 H25B 109.4 . . ?
H25A C25 H25B 108.0 . . ?
C25 C26 C21 110.0(3) . . ?
C25 C26 H26A 109.7 . . ?
C21 C26 H26A 109.7 . . ?
C25 C26 H26B 109.7 . . ?
C21 C26 H26B 109.7 . . ?
H26A C26 H26B 108.2 . . ?
C36 C31 C32 110.4(3) . . ?
C36 C31 P1 111.1(2) . . ?
C32 C31 P1 111.7(2) . . ?
C36 C31 H31A 107.8 . . ?
C32 C31 H31A 107.8 . . ?
P1 C31 H31A 107.8 . . ?
C33 C32 C31 112.3(3) . . ?
C33 C32 H32A 109.1 . . ?
C31 C32 H32A 109.1 . . ?
C33 C32 H32B 109.1 . . ?
C31 C32 H32B 109.1 . . ?
H32A C32 H32B 107.9 . . ?
C34 C33 C32 111.0(3) . . ?
C34 C33 H33A 109.4 . . ?
C32 C33 H33A 109.4 . . ?
C34 C33 H33B 109.4 . . ?
C32 C33 H33B 109.4 . . ?
H33A C33 H33B 108.0 . . ?
C35 C34 C33 110.5(3) . . ?
C35 C34 H34A 109.6 . . ?
C33 C34 H34A 109.6 . . ?
C35 C34 H34B 109.6 . . ?
C33 C34 H34B 109.6 . . ?
H34A C34 H34B 108.1 . . ?
C34 C35 C36 111.1(3) . . ?
C34 C35 H35A 109.4 . . ?
C36 C35 H35A 109.4 . . ?
C34 C35 H35B 109.4 . . ?
C36 C35 H35B 109.4 . . ?
H35A C35 H35B 108.0 . . ?
C35 C36 C31 111.0(3) . . ?
C35 C36 H36A 109.4 . . ?
C31 C36 H36A 109.4 . . ?
C35 C36 H36B 109.4 . . ?
C31 C36 H36B 109.4 . . ?
H36A C36 H36B 108.0 . . ?
C46 C41 C42 111.3(3) . . ?
C46 C41 P2 118.2(3) . . ?
C42 C41 P2 113.7(2) . . ?
C46 C41 H41A 103.9 . . ?
C42 C41 H41A 103.9 . . ?
P2 C41 H41A 103.9 . . ?
C43 C42 C41 111.0(3) . . ?
C43 C42 H42A 109.4 . . ?
C41 C42 H42A 109.4 . . ?
C43 C42 H42B 109.4 . . ?
C41 C42 H42B 109.4 . . ?
H42A C42 H42B 108.0 . . ?
C44 C43 C42 111.4(3) . . ?
C44 C43 H43A 109.3 . . ?
C42 C43 H43A 109.3 . . ?
C44 C43 H43B 109.3 . . ?
C42 C43 H43B 109.3 . . ?
H43A C43 H43B 108.0 . . ?
C43 C44 C45 111.8(4) . . ?
C43 C44 H44A 109.2 . . ?
C45 C44 H44A 109.2 . . ?
C43 C44 H44B 109.2 . . ?
C45 C44 H44B 109.2 . . ?
H44A C44 H44B 107.9 . . ?
C44 C45 C46 110.8(3) . . ?
C44 C45 H45A 109.5 . . ?
C46 C45 H45A 109.5 . . ?
C44 C45 H45B 109.5 . . ?
C46 C45 H45B 109.5 . . ?
H45A C45 H45B 108.1 . . ?
C41 C46 C45 110.2(3) . . ?
C41 C46 H46A 109.6 . . ?
C45 C46 H46A 109.6 . . ?
C41 C46 H46B 109.6 . . ?
C45 C46 H46B 109.6 . . ?
H46A C46 H46B 108.1 . . ?
C52 C51 C56 109.8(3) . . ?
C52 C51 P2 112.3(2) . . ?
C56 C51 P2 117.8(2) . . ?
C52 C51 H51A 105.3 . . ?
C56 C51 H51A 105.3 . . ?
P2 C51 H51A 105.3 . . ?
C53 C52 C51 111.2(3) . . ?
C53 C52 H52A 109.4 . . ?
C51 C52 H52A 109.4 . . ?
C53 C52 H52B 109.4 . . ?
C51 C52 H52B 109.4 . . ?
H52A C52 H52B 108.0 . . ?
C54 C53 C52 110.6(3) . . ?
C54 C53 H53A 109.5 . . ?
C52 C53 H53A 109.5 . . ?
C54 C53 H53B 109.5 . . ?
C52 C53 H53B 109.5 . . ?
H53A C53 H53B 108.1 . . ?
C55 C54 C53 110.4(3) . . ?
C55 C54 H54A 109.6 . . ?
C53 C54 H54A 109.6 . . ?
C55 C54 H54B 109.6 . . ?
C53 C54 H54B 109.6 . . ?
H54A C54 H54B 108.1 . . ?
C54 C55 C56 112.6(3) . . ?
C54 C55 H55A 109.1 . . ?
C56 C55 H55A 109.1 . . ?
C54 C55 H55B 109.1 . . ?
C56 C55 H55B 109.1 . . ?
H55A C55 H55B 107.8 . . ?
C55 C56 C51 110.4(3) . . ?
C55 C56 H56A 109.6 . . ?
C51 C56 H56A 109.6 . . ?
C55 C56 H56B 109.6 . . ?
C51 C56 H56B 109.6 . . ?
H56A C56 H56B 108.1 . . ?
C62 C61 C66 110.2(3) . . ?
C62 C61 P2 108.9(2) . . ?
C66 C61 P2 114.7(2) . . ?
C62 C61 H61A 107.6 . . ?
C66 C61 H61A 107.6 . . ?
P2 C61 H61A 107.6 . . ?
C63 C62 C61 112.0(3) . . ?
C63 C62 H62A 109.2 . . ?
C61 C62 H62A 109.2 . . ?
C63 C62 H62B 109.2 . . ?
C61 C62 H62B 109.2 . . ?
H62A C62 H62B 107.9 . . ?
C64 C63 C62 111.7(3) . . ?
C64 C63 H63A 109.3 . . ?
C62 C63 H63A 109.3 . . ?
C64 C63 H63B 109.3 . . ?
C62 C63 H63B 109.3 . . ?
H63A C63 H63B 107.9 . . ?
C63 C64 C65 110.5(3) . . ?
C63 C64 H64A 109.5 . . ?
C65 C64 H64A 109.5 . . ?
C63 C64 H64B 109.5 . . ?
C65 C64 H64B 109.5 . . ?
H64A C64 H64B 108.1 . . ?
C64 C65 C66 111.5(3) . . ?
C64 C65 H65A 109.3 . . ?
C66 C65 H65A 109.3 . . ?
C64 C65 H65B 109.3 . . ?
C66 C65 H65B 109.3 . . ?
H65A C65 H65B 108.0 . . ?
C65 C66 C61 111.1(3) . . ?
C65 C66 H66A 109.4 . . ?
C61 C66 H66A 109.4 . . ?
C65 C66 H66B 109.4 . . ?
C61 C66 H66B 109.4 . . ?
H66A C66 H66B 108.0 . . ?
Br3 Ga1 Pt1 126.724(19) . . ?
Br3 Ga1 Br2 101.65(2) . . ?
Pt1 Ga1 Br2 131.626(19) . . ?
C41 P2 C61 106.80(15) . . ?
C41 P2 C51 108.44(16) . . ?
C61 P2 C51 103.66(14) . . ?
C41 P2 Pt1 108.42(12) . . ?
C61 P2 Pt1 114.09(11) . . ?
C51 P2 Pt1 115.00(11) . . ?
P2 Pt1 P1 171.39(3) . . ?
P2 Pt1 Ga1 89.55(2) . . ?
P1 Pt1 Ga1 90.97(2) . . ?
P2 Pt1 Br1 90.22(2) . . ?
P1 Pt1 Br1 90.02(2) . . ?
Ga1 Pt1 Br1 174.917(13) . . ?

loop_
_geom_bond_atom_site_label_1
_geom_bond_atom_site_label_2
_geom_bond_distance
_geom_bond_site_symmetry_2
_geom_bond_publ_flag
P1 C11B 1.847(10) . ?
P1 C21 1.850(3) . ?
P1 C31 1.858(3) . ?
P1 C11A 1.863(10) . ?
P1 Pt1 2.3355(8) . ?
C11A C12A 1.519(12) . ?
C11A C16A 1.532(12) . ?
C11A H11A 1.0000 . ?
C12A C13A 1.536(11) . ?
C12A H12A 0.9900 . ?
C12A H12B 0.9900 . ?
C13A C14A 1.524(13) . ?
C13A H13A 0.9900 . ?
C13A H13B 0.9900 . ?
C14A C15A 1.511(12) . ?
C14A H14A 0.9900 . ?
C14A H14B 0.9900 . ?
C15A C16A 1.542(11) . ?
C15A H15A 0.9900 . ?
C15A H15B 0.9900 . ?
C16A H16A 0.9900 . ?
C16A H16B 0.9900 . ?
C11B C12B 1.528(12) . ?
C11B C16B 1.537(11) . ?
C11B H11B 1.0000 . ?
C12B C13B 1.541(11) . ?
C12B H12C 0.9900 . ?
C12B H12D 0.9900 . ?
C13B C14B 1.508(13) . ?
C13B H13C 0.9900 . ?
C13B H13D 0.9900 . ?
C14B C15B 1.509(12) . ?
C14B H14C 0.9900 . ?
C14B H14D 0.9900 . ?
C15B C16B 1.531(11) . ?
C15B H15C 0.9900 . ?
C15B H15D 0.9900 . ?
C16B H16C 0.9900 . ?
C16B H16D 0.9900 . ?
Br1 Pt1 2.5087(3) . ?
Br2 Ga1 2.3428(5) . ?
Br3 Ga1 2.3348(5) . ?
C21 C22 1.529(4) . ?
C21 C26 1.535(5) . ?
C21 H21A 1.0000 . ?
C22 C23 1.522(5) . ?
C22 H22A 0.9900 . ?
C22 H22B 0.9900 . ?
C23 C24 1.523(6) . ?
C23 H23A 0.9900 . ?
C23 H23B 0.9900 . ?
C24 C25 1.512(6) . ?
C24 H24A 0.9900 . ?
C24 H24B 0.9900 . ?
C25 C26 1.524(5) . ?
C25 H25A 0.9900 . ?
C25 H25B 0.9900 . ?
C26 H26A 0.9900 . ?
C26 H26B 0.9900 . ?
C31 C36 1.532(4) . ?
C31 C32 1.537(5) . ?
C31 H31A 1.0000 . ?
C32 C33 1.529(5) . ?
C32 H32A 0.9900 . ?
C32 H32B 0.9900 . ?
C33 C34 1.518(5) . ?
C33 H33A 0.9900 . ?
C33 H33B 0.9900 . ?
C34 C35 1.511(6) . ?
C34 H34A 0.9900 . ?
C34 H34B 0.9900 . ?
C35 C36 1.528(5) . ?
C35 H35A 0.9900 . ?
C35 H35B 0.9900 . ?
C36 H36A 0.9900 . ?
C36 H36B 0.9900 . ?
C41 C46 1.508(5) . ?
C41 C42 1.534(5) . ?
C41 P2 1.844(3) . ?
C41 H41A 1.0000 . ?
C42 C43 1.518(5) . ?
C42 H42A 0.9900 . ?
C42 H42B 0.9900 . ?
C43 C44 1.499(6) . ?
C43 H43A 0.9900 . ?
C43 H43B 0.9900 . ?
C44 C45 1.522(6) . ?
C44 H44A 0.9900 . ?
C44 H44B 0.9900 . ?
C45 C46 1.542(5) . ?
C45 H45A 0.9900 . ?
C45 H45B 0.9900 . ?
C46 H46A 0.9900 . ?
C46 H46B 0.9900 . ?
C51 C52 1.534(4) . ?
C51 C56 1.538(4) . ?
C51 P2 1.872(3) . ?
C51 H51A 1.0000 . ?
C52 C53 1.527(5) . ?
C52 H52A 0.9900 . ?
C52 H52B 0.9900 . ?
C53 C54 1.518(5) . ?
C53 H53A 0.9900 . ?
C53 H53B 0.9900 . ?
C54 C55 1.509(5) . ?
C54 H54A 0.9900 . ?
C54 H54B 0.9900 . ?
C55 C56 1.521(5) . ?
C55 H55A 0.9900 . ?
C55 H55B 0.9900 . ?
C56 H56A 0.9900 . ?
C56 H56B 0.9900 . ?
C61 C62 1.529(5) . ?
C61 C66 1.529(5) . ?
C61 P2 1.848(3) . ?
C61 H61A 1.0000 . ?
C62 C63 1.525(5) . ?
C62 H62A 0.9900 . ?
C62 H62B 0.9900 . ?
C63 C64 1.512(6) . ?
C63 H63A 0.9900 . ?
C63 H63B 0.9900 . ?
C64 C65 1.516(6) . ?
C64 H64A 0.9900 . ?
C64 H64B 0.9900 . ?
C65 C66 1.523(5) . ?
C65 H65A 0.9900 . ?
C65 H65B 0.9900 . ?
C66 H66A 0.9900 . ?
C66 H66B 0.9900 . ?
Ga1 Pt1 2.3403(4) . ?
P2 Pt1 2.3339(8) . ?

loop_
_geom_torsion_atom_site_label_1
_geom_torsion_atom_site_label_2
_geom_torsion_atom_site_label_3
_geom_torsion_atom_site_label_4
_geom_torsion
_geom_torsion_site_symmetry_1
_geom_torsion_site_symmetry_2
_geom_torsion_site_symmetry_3
_geom_torsion_site_symmetry_4
_geom_torsion_publ_flag
C11B P1 C11A C12A -165(11) . . . . ?
C21 P1 C11A C12A 66.3(18) . . . . ?
C31 P1 C11A C12A 177.0(15) . . . . ?
Pt1 P1 C11A C12A -63(2) . . . . ?
C11B P1 C11A C16A 60(9) . . . . ?
C21 P1 C11A C16A -69.5(18) . . . . ?
C31 P1 C11A C16A 41(2) . . . . ?
Pt1 P1 C11A C16A 161.4(15) . . . . ?
C16A C11A C12A C13A -53(2) . . . . ?
P1 C11A C12A C13A 167.1(15) . . . . ?
C11A C12A C13A C14A 51.6(19) . . . . ?
C12A C13A C14A C15A -54.1(15) . . . . ?
C13A C14A C15A C16A 58.7(14) . . . . ?
C12A C11A C16A C15A 56.6(19) . . . . ?
P1 C11A C16A C15A -166.1(15) . . . . ?
C14A C15A C16A C11A -60.4(15) . . . . ?
C21 P1 C11B C12B 58.9(15) . . . . ?
C31 P1 C11B C12B 167.9(13) . . . . ?
C11A P1 C11B C12B 6(9) . . . . ?
Pt1 P1 C11B C12B -76.4(16) . . . . ?
C21 P1 C11B C16B -68.8(15) . . . . ?
C31 P1 C11B C16B 40.2(16) . . . . ?
C11A P1 C11B C16B -122(11) . . . . ?
Pt1 P1 C11B C16B 155.8(12) . . . . ?
C16B C11B C12B C13B -60.7(19) . . . . ?
P1 C11B C12B C13B 167.6(13) . . . . ?
C11B C12B C13B C14B 56.3(18) . . . . ?
C12B C13B C14B C15B -55.4(16) . . . . ?
C13B C14B C15B C16B 56.7(14) . . . . ?
C14B C15B C16B C11B -58.5(14) . . . . ?
C12B C11B C16B C15B 61.8(16) . . . . ?
P1 C11B C16B C15B -170.7(13) . . . . ?
C11B P1 C21 C22 -79.3(6) . . . . ?
C31 P1 C21 C22 172.5(3) . . . . ?
C11A P1 C21 C22 -71.9(6) . . . . ?
Pt1 P1 C21 C22 54.9(3) . . . . ?
C11B P1 C21 C26 52.0(6) . . . . ?
C31 P1 C21 C26 -56.2(3) . . . . ?
C11A P1 C21 C26 59.4(6) . . . . ?
Pt1 P1 C21 C26 -173.9(2) . . . . ?
C26 C21 C22 C23 59.9(4) . . . . ?
P1 C21 C22 C23 -166.0(3) . . . . ?
C21 C22 C23 C24 -57.2(4) . . . . ?
C22 C23 C24 C25 54.5(5) . . . . ?
C23 C24 C25 C26 -53.6(5) . . . . ?
C24 C25 C26 C21 56.5(5) . . . . ?
C22 C21 C26 C25 -60.1(4) . . . . ?
P1 C21 C26 C25 165.8(3) . . . . ?
C11B P1 C31 C36 61.6(9) . . . . ?
C21 P1 C31 C36 178.0(2) . . . . ?
C11A P1 C31 C36 64.4(10) . . . . ?
Pt1 P1 C31 C36 -58.4(3) . . . . ?
C11B P1 C31 C32 -174.6(9) . . . . ?
C21 P1 C31 C32 -58.2(3) . . . . ?
C11A P1 C31 C32 -171.8(10) . . . . ?
Pt1 P1 C31 C32 65.4(2) . . . . ?
C36 C31 C32 C33 -53.1(4) . . . . ?
P1 C31 C32 C33 -177.4(3) . . . . ?
C31 C32 C33 C34 54.6(4) . . . . ?
C32 C33 C34 C35 -56.7(4) . . . . ?
C33 C34 C35 C36 58.6(4) . . . . ?
C34 C35 C36 C31 -57.8(4) . . . . ?
C32 C31 C36 C35 54.3(4) . . . . ?
P1 C31 C36 C35 178.8(3) . . . . ?
C46 C41 C42 C43 56.3(4) . . . . ?
P2 C41 C42 C43 -167.3(3) . . . . ?
C41 C42 C43 C44 -55.2(5) . . . . ?
C42 C43 C44 C45 55.5(5) . . . . ?
C43 C44 C45 C46 -55.6(5) . . . . ?
C42 C41 C46 C45 -56.3(4) . . . . ?
P2 C41 C46 C45 169.4(3) . . . . ?
C44 C45 C46 C41 55.9(4) . . . . ?
C56 C51 C52 C53 -57.0(4) . . . . ?
P2 C51 C52 C53 169.9(2) . . . . ?
C51 C52 C53 C54 57.7(4) . . . . ?
C52 C53 C54 C55 -56.3(4) . . . . ?
C53 C54 C55 C56 56.4(5) . . . . ?
C54 C55 C56 C51 -56.2(5) . . . . ?
C52 C51 C56 C55 55.5(4) . . . . ?
P2 C51 C56 C55 -174.4(3) . . . . ?
C66 C61 C62 C63 54.2(4) . . . . ?
P2 C61 C62 C63 -179.2(3) . . . . ?
C61 C62 C63 C64 -54.9(5) . . . . ?
C62 C63 C64 C65 55.3(5) . . . . ?
C63 C64 C65 C66 -56.7(5) . . . . ?
C64 C65 C66 C61 57.1(5) . . . . ?
C62 C61 C66 C65 -55.1(4) . . . . ?
P2 C61 C66 C65 -178.4(3) . . . . ?
C46 C41 P2 C61 -58.5(3) . . . . ?
C42 C41 P2 C61 168.3(2) . . . . ?
C46 C41 P2 C51 52.6(3) . . . . ?
C42 C41 P2 C51 -80.6(3) . . . . ?
C46 C41 P2 Pt1 178.1(2) . . . . ?
C42 C41 P2 Pt1 44.9(3) . . . . ?
C62 C61 P2 C41 -178.3(2) . . . . ?
C66 C61 P2 C41 -54.3(3) . . . . ?
C62 C61 P2 C51 67.3(3) . . . . ?
C66 C61 P2 C51 -168.7(3) . . . . ?
C62 C61 P2 Pt1 -58.5(3) . . . . ?
C66 C61 P2 Pt1 65.5(3) . . . . ?
C52 C51 P2 C41 54.0(3) . . . . ?
C56 C51 P2 C41 -75.0(3) . . . . ?
C52 C51 P2 C61 167.2(2) . . . . ?
C56 C51 P2 C61 38.3(3) . . . . ?
C52 C51 P2 Pt1 -67.5(2) . . . . ?
C56 C51 P2 Pt1 163.5(2) . . . . ?
C41 P2 Pt1 P1 -45.3(2) . . . . ?
C61 P2 Pt1 P1 -164.2(2) . . . . ?
C51 P2 Pt1 P1 76.2(2) . . . . ?
C41 P2 Pt1 Ga1 -138.80(12) . . . . ?
C61 P2 Pt1 Ga1 102.34(12) . . . . ?
C51 P2 Pt1 Ga1 -17.26(11) . . . . ?
C41 P2 Pt1 Br1 46.28(12) . . . . ?
C61 P2 Pt1 Br1 -72.58(12) . . . . ?
C51 P2 Pt1 Br1 167.82(11) . . . . ?
C11B P1 Pt1 P2 -107.5(8) . . . . ?
C21 P1 Pt1 P2 119.0(2) . . . . ?
C31 P1 Pt1 P2 4.3(2) . . . . ?
C11A P1 Pt1 P2 -117.0(9) . . . . ?
C11B P1 Pt1 Ga1 -14.2(8) . . . . ?
C21 P1 Pt1 Ga1 -147.65(12) . . . . ?
C31 P1 Pt1 Ga1 97.64(11) . . . . ?
C11A P1 Pt1 Ga1 -23.6(8) . . . . ?
C11B P1 Pt1 Br1 160.9(8) . . . . ?
C21 P1 Pt1 Br1 27.36(12) . . . . ?
C31 P1 Pt1 Br1 -87.34(11) . . . . ?
C11A P1 Pt1 Br1 151.4(8) . . . . ?
Br3 Ga1 Pt1 P2 -75.93(3) . . . . ?
Br2 Ga1 Pt1 P2 103.98(3) . . . . ?
Br3 Ga1 Pt1 P1 112.67(3) . . . . ?
Br2 Ga1 Pt1 P1 -67.42(3) . . . . ?
Br3 Ga1 Pt1 Br1 11.44(16) . . . . ?
Br2 Ga1 Pt1 Br1 -168.65(13) . . . . ?
